data_7008075
loop_
_publ_author_name
'Li, Jian-Rong'
'Bu, Xian-He'
'Jiao, Jiao'
'Du, Wen-Ping'
'Xu, Xiu-Hua'
'Zhang, Ruo-Hua'

_publ_section_title
;
 Novel dithioether-silver(I) coordination architectures: structural
 diversities by varying the spacers and terminal groups of ligands.
;
_journal_issue 3
_journal_name_full 'Dalton transactions (Cambridge, England : 2003)'
_journal_page_first 464
_journal_page_last 474
_journal_paper_doi 10.1039/b416576b
_journal_year 2005
_chemical_formula_sum 'C15 H36 Ag2 Cl2 O8 S6'
_chemical_formula_weight 823.44
_chemical_name_systematic
;
?
;
_space_group_IT_number 165
_symmetry_cell_setting trigonal
_symmetry_space_group_name_Hall '-P 3 2"c'
_symmetry_space_group_name_H-M 'P -3 c 1'
_atom_sites_solution_hydrogens geom
_atom_sites_solution_primary direct
_atom_sites_solution_secondary difmap
_audit_creation_method SHELXL-97
_cell_angle_alpha 90.00
_cell_angle_beta 90.00
_cell_angle_gamma 120.00
_cell_formula_units_Z 2
_cell_length_a 10.881(3)
_cell_length_b 10.881(3)
_cell_length_c 15.660(8)
_cell_measurement_reflns_used 606
_cell_measurement_temperature 293(2)
_cell_measurement_theta_max 22.64
_cell_measurement_theta_min 3.75
_cell_volume 1605.7(10)
_computing_cell_refinement 'Bruker SMART'
_computing_data_collection 'Bruker SMART'
_computing_data_reduction 'Bruker SAINT'
_computing_molecular_graphics 'Bruker SHELXTL'
_computing_publication_material 'Bruker SHELXTL'
_computing_structure_refinement 'SHELXL-97 (Sheldrick, 1997)'
_computing_structure_solution 'SHELXS-97 (Sheldrick, 1990)'
_diffrn_ambient_temperature 293(2)
_diffrn_measured_fraction_theta_full 0.981
_diffrn_measured_fraction_theta_max 0.981
_diffrn_measurement_device_type 'Bruker CCD area detector'
_diffrn_measurement_method 'phi and omega scans'
_diffrn_radiation_monochromator graphite
_diffrn_radiation_source 'fine-focus sealed tube'
_diffrn_radiation_type MoK\a
_diffrn_radiation_wavelength 0.71073
_diffrn_reflns_av_R_equivalents 0.0589
_diffrn_reflns_av_sigmaI/netI 0.0403
_diffrn_reflns_limit_h_max 12
_diffrn_reflns_limit_h_min -8
_diffrn_reflns_limit_k_max 11
_diffrn_reflns_limit_k_min -12
_diffrn_reflns_limit_l_max 14
_diffrn_reflns_limit_l_min -17
_diffrn_reflns_number 4145
_diffrn_reflns_theta_full 25.02
_diffrn_reflns_theta_max 25.02
_diffrn_reflns_theta_min 3.38
_diffrn_standards_decay_% 0
_diffrn_standards_interval_count 0
_diffrn_standards_interval_time 0
_diffrn_standards_number 0
_exptl_absorpt_coefficient_mu 1.809
_exptl_absorpt_correction_T_max 0.6707
_exptl_absorpt_correction_T_min 0.5783
_exptl_absorpt_correction_type multi-scan
_exptl_absorpt_process_details SADABS
_exptl_crystal_colour Colorless
_exptl_crystal_density_diffrn 1.703
_exptl_crystal_density_meas ?
_exptl_crystal_density_method 'not measured'
_exptl_crystal_description Block
_exptl_crystal_F_000 828
_exptl_crystal_size_max 0.34
_exptl_crystal_size_mid 0.28
_exptl_crystal_size_min 0.24
_refine_diff_density_max 0.388
_refine_diff_density_min -0.570
_refine_diff_density_rms 0.086
_refine_ls_extinction_method none
_refine_ls_goodness_of_fit_ref 1.014
_refine_ls_hydrogen_treatment constr
_refine_ls_matrix_type full
_refine_ls_number_parameters 61
_refine_ls_number_reflns 934
_refine_ls_number_restraints 27
_refine_ls_restrained_S_all 1.096
_refine_ls_R_factor_all 0.0568
_refine_ls_R_factor_gt 0.0355
_refine_ls_shift/su_max 0.001
_refine_ls_shift/su_mean 0.000
_refine_ls_structure_factor_coef Fsqd
_refine_ls_weighting_details 'calc w=1/[\s^2^(Fo^2^)+(0.0501P)^2^+0.8335P] where P=(Fo^2^+2Fc^2^)/3'
_refine_ls_weighting_scheme calc
_refine_ls_wR_factor_gt 0.0860
_refine_ls_wR_factor_ref 0.0962
_reflns_number_gt 665
_reflns_number_total 934
_reflns_threshold_expression I>2sigma(I)
_cod_data_source_file b416576b.txt
_cod_data_source_block 030312a
_cod_depositor_comments
;
The following automatic conversions were performed:
'_symmetry_cell_setting' value 'Trigonal' changed to 'trigonal' according
to '/home/saulius/struct/CIF-dictionaries/cif_core.dic' dictionary named
'cif_core.dic' version 2.4.1 from
2010-06-29.

'_exptl_absorpt_correction_type' value 'MULTI-SCAN' changed
to 'multi-scan' according to
'/home/saulius/struct/CIF-dictionaries/cif_core.dic' dictionary named
'cif_core.dic' version 2.4.1 from 2010-06-29.

Automatic conversion script
Id: cif_fix_enum 1527 2010-12-29 10:47:43Z saulius 

The following automatic conversions were performed:

'_exptl_crystal_density_meas' value 'NONE' was changed to '?' - the
value is perceived as not measured.

Automatic conversion script
Id: cif_fix_values 3008 2015-01-20 13:52:24Z robertas 
;
_cod_original_cell_volume 1606(1)
_cod_original_sg_symbol_H-M 'P -3c1'
_cod_database_code 7008075

loop_
_symmetry_equiv_pos_as_xyz
'x, y, z'
'-y, x-y, z'
'-x+y, -x, z'
'y, x, -z+1/2'
'x-y, -y, -z+1/2'
'-x, -x+y, -z+1/2'
'-x, -y, -z'
'y, -x+y, -z'
'x-y, x, -z'
'-y, -x, z-1/2'
'-x+y, y, z-1/2'
'x, x-y, z-1/2'

loop_
_atom_site_label
_atom_site_type_symbol
_atom_site_fract_x
_atom_site_fract_y
_atom_site_fract_z
_atom_site_U_iso_or_equiv
_atom_site_adp_type
_atom_site_occupancy
_atom_site_symmetry_multiplicity
_atom_site_calc_flag
_atom_site_refinement_flags
_atom_site_disorder_assembly
_atom_site_disorder_group
Ag1 Ag 0.3333 0.6667 0.19990(5) 0.0566(3) Uani 1 3 d S . .
S1 S 0.25645(13) 0.84633(13) 0.22364(7) 0.0446(3) Uani 1 1 d . . .
C1 C 0.0804(8) 0.7889(10) 0.0904(4) 0.120(3) Uani 1 1 d . . .
H1A H 0.0741 0.6977 0.0895 0.180 Uiso 1 1 calc R . .
H1B H 0.0648 0.8126 0.0338 0.180 Uiso 1 1 calc R . .
H1C H 0.0097 0.7861 0.1283 0.180 Uiso 1 1 calc R . .
C2 C 0.2217(6) 0.8964(6) 0.1200(3) 0.0628(14) Uani 1 1 d . . .
H2A H 0.2268 0.9878 0.1240 0.075 Uiso 1 1 calc R . .
H2B H 0.2929 0.9048 0.0795 0.075 Uiso 1 1 calc R . .
C3 C 0.4242(6) 1.0000 0.2500 0.0448(16) Uani 1 2 d S . .
H3A H 0.4882 1.0228 0.2019 0.054 Uiso 0.50 1 calc PR . .
H3B H 0.4654 0.9772 0.2981 0.054 Uiso 0.50 1 calc PR . .
Cl1 Cl 0.3333 0.6667 -0.05394(15) 0.0683(7) Uani 1 3 d SD . .
O1 O 0.3333 0.6667 0.0346(4) 0.116(3) Uani 1 3 d SDU . .
O2 O 0.385(2) 0.5748(18) -0.0784(11) 0.165(5) Uani 0.50 1 d PDU . .
O2' O 0.4575(13) 0.681(2) -0.0921(10) 0.165(5) Uani 0.50 1 d PDU . .

loop_
_atom_site_aniso_label
_atom_site_aniso_U_11
_atom_site_aniso_U_22
_atom_site_aniso_U_33
_atom_site_aniso_U_23
_atom_site_aniso_U_13
_atom_site_aniso_U_12
Ag1 0.0464(3) 0.0464(3) 0.0768(6) 0.000 0.000 0.02321(16)
S1 0.0448(7) 0.0431(7) 0.0463(7) -0.0006(5) -0.0019(5) 0.0223(5)
C1 0.083(5) 0.156(8) 0.086(5) -0.003(5) -0.037(4) 0.034(5)
C2 0.080(4) 0.063(3) 0.048(3) 0.001(3) -0.014(3) 0.038(3)
C3 0.042(3) 0.047(4) 0.047(4) -0.005(3) -0.0027(15) 0.0237(19)
Cl1 0.0832(11) 0.0832(11) 0.0387(14) 0.000 0.000 0.0416(6)
O1 0.147(4) 0.147(4) 0.055(5) 0.000 0.000 0.073(2)
O2 0.182(9) 0.169(9) 0.174(7) -0.030(7) 0.037(7) 0.111(7)
O2' 0.153(8) 0.189(9) 0.160(7) -0.017(7) 0.050(6) 0.090(7)

loop_
_atom_type_symbol
_atom_type_description
_atom_type_scat_dispersion_real
_atom_type_scat_dispersion_imag
_atom_type_scat_source
C C 0.0033 0.0016 'International Tables Vol C Tables 4.2.6.8 and 6.1.1.4'
H H 0.0000 0.0000 'International Tables Vol C Tables 4.2.6.8 and 6.1.1.4'
O O 0.0106 0.0060 'International Tables Vol C Tables 4.2.6.8 and 6.1.1.4'
S S 0.1246 0.1234 'International Tables Vol C Tables 4.2.6.8 and 6.1.1.4'
Cl Cl 0.1484 0.1585 'International Tables Vol C Tables 4.2.6.8 and 6.1.1.4'
Ag Ag -0.8971 1.1015 'International Tables Vol C Tables 4.2.6.8 and 6.1.1.4'

loop_
_geom_angle_atom_site_label_1
_geom_angle_atom_site_label_2
_geom_angle_atom_site_label_3
_geom_angle
_geom_angle_site_symmetry_1
_geom_angle_site_symmetry_3
_geom_angle_publ_flag
S1 Ag1 S1 117.84(2) . 2_665 ?
S1 Ag1 S1 117.84(2) . 3_565 ?
S1 Ag1 S1 117.84(2) 2_665 3_565 ?
S1 Ag1 O1 98.52(3) . . ?
S1 Ag1 O1 98.52(3) 2_665 . ?
S1 Ag1 O1 98.52(3) 3_565 . ?
C3 S1 C2 101.1(2) . . ?
C3 S1 Ag1 100.3(2) . . ?
C2 S1 Ag1 107.6(2) . . ?
C2 C1 H1A 109.5 . . ?
C2 C1 H1B 109.5 . . ?
H1A C1 H1B 109.5 . . ?
C2 C1 H1C 109.5 . . ?
H1A C1 H1C 109.5 . . ?
H1B C1 H1C 109.5 . . ?
C1 C2 S1 109.7(5) . . ?
C1 C2 H2A 109.7 . . ?
S1 C2 H2A 109.7 . . ?
C1 C2 H2B 109.7 . . ?
S1 C2 H2B 109.7 . . ?
H2A C2 H2B 108.2 . . ?
S1 C3 S1 113.4(3) . 5_675 ?
S1 C3 H3A 108.9 . . ?
S1 C3 H3A 108.9 5_675 . ?
S1 C3 H3B 108.9 . . ?
S1 C3 H3B 108.9 5_675 . ?
H3A C3 H3B 107.7 . . ?
O1 Cl1 O2' 115.0(7) . 2_665 ?
O1 Cl1 O2' 115.0(7) . 3_565 ?
O2' Cl1 O2' 103.4(9) 2_665 3_565 ?
O1 Cl1 O2' 115.0(7) . . ?
O2' Cl1 O2' 103.4(9) 2_665 . ?
O2' Cl1 O2' 103.4(9) 3_565 . ?
O1 Cl1 O2 105.6(7) . 3_565 ?
O2' Cl1 O2 69.9(7) 2_665 3_565 ?
O2' Cl1 O2 43.2(7) 3_565 3_565 ?
O2' Cl1 O2 136.9(9) . 3_565 ?
O1 Cl1 O2 105.6(7) . 2_665 ?
O2' Cl1 O2 43.2(7) 2_665 2_665 ?
O2' Cl1 O2 136.9(9) 3_565 2_665 ?
O2' Cl1 O2 69.9(7) . 2_665 ?
O2 Cl1 O2 113.0(6) 3_565 2_665 ?
O1 Cl1 O2 105.6(7) . . ?
O2' Cl1 O2 136.9(9) 2_665 . ?
O2' Cl1 O2 69.9(7) 3_565 . ?
O2' Cl1 O2 43.2(7) . . ?
O2 Cl1 O2 113.0(6) 3_565 . ?
O2 Cl1 O2 113.0(6) 2_665 . ?
Cl1 O1 Ag1 180.0 . . ?
O2' O2 Cl1 68.0(8) . . ?
O2' O2 O2' 111(2) . 3_565 ?
Cl1 O2 O2' 54.8(5) . 3_565 ?
O2 O2' Cl1 68.8(8) . . ?
O2 O2' O2 124(1) . 2_665 ?
Cl1 O2' O2 55.3(5) . 2_665 ?

loop_
_geom_bond_atom_site_label_1
_geom_bond_atom_site_label_2
_geom_bond_distance
_geom_bond_site_symmetry_2
_geom_bond_publ_flag
Ag1 S1 2.509(1) . ?
Ag1 S1 2.509(1) 2_665 ?
Ag1 S1 2.509(1) 3_565 ?
Ag1 O1 2.589(7) . ?
S1 C3 1.802(4) . ?
S1 C2 1.811(5) . ?
C1 C2 1.466(9) . ?
C1 H1A 0.9600 . ?
C1 H1B 0.9600 . ?
C1 H1C 0.9600 . ?
C2 H2A 0.9700 . ?
C2 H2B 0.9700 . ?
C3 S1 1.802(4) 5_675 ?
C3 H3A 0.9700 . ?
C3 H3B 0.9700 . ?
Cl1 O1 1.387(7) . ?
Cl1 O2' 1.413(9) 2_665 ?
Cl1 O2' 1.413(9) 3_565 ?
Cl1 O2' 1.413(9) . ?
Cl1 O2 1.421(9) 3_565 ?
Cl1 O2 1.421(9) 2_665 ?
Cl1 O2 1.421(9) . ?
O2 O2' 1.05(2) . ?
O2 O2' 1.62(2) 3_565 ?
O2' O2 1.62(2) 2_665 ?

loop_
_geom_torsion_atom_site_label_1
_geom_torsion_atom_site_label_2
_geom_torsion_atom_site_label_3
_geom_torsion_atom_site_label_4
_geom_torsion
_geom_torsion_site_symmetry_1
_geom_torsion_site_symmetry_2
_geom_torsion_site_symmetry_3
_geom_torsion_site_symmetry_4
_geom_torsion_publ_flag
S1 Ag1 S1 C3 153.59(3) 2_665 . . . ?
S1 Ag1 S1 C3 2.38(9) 3_565 . . . ?
O1 Ag1 S1 C3 -102.01(4) . . . . ?
S1 Ag1 S1 C2 -101.1(2) 2_665 . . . ?
S1 Ag1 S1 C2 107.7(2) 3_565 . . . ?
O1 Ag1 S1 C2 3.3(2) . . . . ?
C3 S1 C2 C1 -174.6(5) . . . . ?
Ag1 S1 C2 C1 80.7(5) . . . . ?
C2 S1 C3 S1 72.0(2) . . . 5_675 ?
Ag1 S1 C3 S1 -177.53(6) . . . 5_675 ?
O2' Cl1 O1 Ag1 -36(100) 2_665 . . . ?
O2' Cl1 O1 Ag1 -156(100) 3_565 . . . ?
O2' Cl1 O1 Ag1 84(100) . . . . ?
O2 Cl1 O1 Ag1 -111(100) 3_565 . . . ?
O2 Cl1 O1 Ag1 9(100) 2_665 . . . ?
O2 Cl1 O1 Ag1 129(100) . . . . ?
S1 Ag1 O1 Cl1 47(100) . . . . ?
S1 Ag1 O1 Cl1 167(100) 2_665 . . . ?
S1 Ag1 O1 Cl1 -73(100) 3_565 . . . ?
O1 Cl1 O2 O2' -110.1(14) . . . . ?
O2' Cl1 O2 O2' 50.1(17) 2_665 . . . ?
O2' Cl1 O2 O2' 138(2) 3_565 . . . ?
O2 Cl1 O2 O2' 134.9(10) 3_565 . . . ?
O2 Cl1 O2 O2' 5(2) 2_665 . . . ?
O1 Cl1 O2 O2' 111.4(9) . . . 3_565 ?
O2' Cl1 O2 O2' -88.3(14) 2_665 . . 3_565 ?
O2' Cl1 O2 O2' -138(2) . . . 3_565 ?
O2 Cl1 O2 O2' -3.6(16) 3_565 . . 3_565 ?
O2 Cl1 O2 O2' -133.6(9) 2_665 . . 3_565 ?
O2' O2 O2' Cl1 35.4(15) 3_565 . . . ?
Cl1 O2 O2' O2 -5(2) . . . 2_665 ?
O2' O2 O2' O2 31(4) 3_565 . . 2_665 ?
O1 Cl1 O2' O2 86.4(15) . . . . ?
O2' Cl1 O2' O2 -147.4(11) 2_665 . . . ?
O2' Cl1 O2' O2 -40(2) 3_565 . . . ?
O2 Cl1 O2' O2 -72.5(15) 3_565 . . . ?
O2 Cl1 O2' O2 -175(2) 2_665 . . . ?
O1 Cl1 O2' O2 -98.4(9) . . . 2_665 ?
O2' Cl1 O2' O2 27.8(14) 2_665 . . 2_665 ?
O2' Cl1 O2' O2 135.4(8) 3_565 . . 2_665 ?
O2 Cl1 O2' O2 102.7(13) 3_565 . . 2_665 ?
O2 Cl1 O2' O2 175(2) . . . 2_665 ?
